data_2211845
loop_
_publ_author_name
'Zhang, Heng-Qiang'
'Li, Jin-Zhou'
'Gao, Shan'
'Zhang, Yong'

_publ_section_title Diethanolbis[4-(2-furoyl)-3-methyl-1-phenyl-1<i>H</i>-pyrazol-5-onato]zinc(II)
_journal_coeditor_code HG2149
_journal_issue 1
_journal_name_full 'Acta Crystallographica Section E'
_journal_page_first m165
_journal_page_last m166
_journal_paper_doi 10.1107/S1600536806052718
_journal_volume 63
_journal_year 2007
_chemical_formula_iupac '[Zn (C15 H11 N2 O3)2 (C2 H6 O)2]'
_chemical_formula_moiety 'C34 H34 N4 O8 Zn'
_chemical_formula_sum 'C34 H34 N4 O8 Zn'
_chemical_formula_weight 692.04
_chemical_name_systematic
;
Diethanolbis[4-(2-furoyl)-3-methyl-1-phenyl-1H-pyrazol-5-onato]zinc(II)
;
_space_group_IT_number 61
_symmetry_cell_setting orthorhombic
_symmetry_space_group_name_Hall '-P 2ac 2ab'
_symmetry_space_group_name_H-M 'P b c a'
_atom_sites_solution_hydrogens geom
_atom_sites_solution_primary direct
_atom_sites_solution_secondary difmap
_cell_angle_alpha 90.00
_cell_angle_beta 90.00
_cell_angle_gamma 90.00
_cell_formula_units_Z 4
_cell_length_a 15.366(3)
_cell_length_b 9.2799(19)
_cell_length_c 22.879(5)
_cell_measurement_reflns_used 21121
_cell_measurement_temperature 295(2)
_cell_measurement_theta_max 27.50
_cell_measurement_theta_min 3.12
_cell_volume 3262.4(12)
_computing_cell_refinement RAPID-AUTO
_computing_data_collection 'RAPID-AUTO (Rigaku, 1998)'
_computing_data_reduction 'CrystalStructure (Rigaku/MSC, 2002)'
_computing_molecular_graphics SHELXL97
_computing_publication_material SHELXL97
_computing_structure_refinement 'SHELXL97 (Sheldrick, 1997)'
_computing_structure_solution 'SHELXS97 (Sheldrick, 1997)'
_diffrn_ambient_temperature 295(2)
_diffrn_detector_area_resol_mean 10.000
_diffrn_measured_fraction_theta_full 0.999
_diffrn_measured_fraction_theta_max 0.999
_diffrn_measurement_device_type 'Rigaku R-AXIS RAPID'
_diffrn_measurement_method \w
_diffrn_radiation_monochromator graphite
_diffrn_radiation_source 'fine-focus sealed tube'
_diffrn_radiation_type MoK\a
_diffrn_radiation_wavelength 0.71073
_diffrn_reflns_av_R_equivalents 0.0252
_diffrn_reflns_av_sigmaI/netI 0.0146
_diffrn_reflns_limit_h_max 19
_diffrn_reflns_limit_h_min -18
_diffrn_reflns_limit_k_max 12
_diffrn_reflns_limit_k_min -12
_diffrn_reflns_limit_l_max 29
_diffrn_reflns_limit_l_min -28
_diffrn_reflns_number 29532
_diffrn_reflns_theta_full 27.48
_diffrn_reflns_theta_max 27.48
_diffrn_reflns_theta_min 3.12
_diffrn_standards_decay_% 0
_diffrn_standards_interval_count 0
_diffrn_standards_interval_time 0
_diffrn_standards_number 0
_exptl_absorpt_coefficient_mu 0.811
_exptl_absorpt_correction_T_max 0.8547
_exptl_absorpt_correction_T_min 0.7482
_exptl_absorpt_correction_type multi-scan
_exptl_absorpt_process_details '(ABSCOR; Higashi, 1995)'
_exptl_crystal_colour 'pale yellow'
_exptl_crystal_density_diffrn 1.409
_exptl_crystal_density_method 'not measured'
_exptl_crystal_description prism
_exptl_crystal_F_000 1440
_exptl_crystal_size_max 0.38
_exptl_crystal_size_mid 0.26
_exptl_crystal_size_min 0.20
_refine_diff_density_max 0.287
_refine_diff_density_min -0.201
_refine_ls_extinction_method none
_refine_ls_goodness_of_fit_ref 1.066
_refine_ls_hydrogen_treatment mixed
_refine_ls_matrix_type full
_refine_ls_number_parameters 217
_refine_ls_number_reflns 3728
_refine_ls_number_restraints 1
_refine_ls_restrained_S_all 1.066
_refine_ls_R_factor_all 0.0422
_refine_ls_R_factor_gt 0.0309
_refine_ls_shift/su_max 0.000
_refine_ls_shift/su_mean 0.000
_refine_ls_structure_factor_coef Fsqd
_refine_ls_weighting_details 'calc w=1/[\s^2^(Fo^2^)+(0.0497P)^2^+0.7953P] where P=(Fo^2^+2Fc^2^)/3'
_refine_ls_weighting_scheme calc
_refine_ls_wR_factor_gt 0.0885
_refine_ls_wR_factor_ref 0.0951
_reflns_number_gt 2907
_reflns_number_total 3728
_reflns_threshold_expression I>2\s(I)
_cod_data_source_file hg2149.cif
_cod_data_source_block I
_cod_database_code 2211845
_cod_database_fobs_code 2211845

loop_
_symmetry_equiv_pos_as_xyz
'x, y, z'
'-x+1/2, -y, z+1/2'
'-x, y+1/2, -z+1/2'
'x+1/2, -y+1/2, -z'
'-x, -y, -z'
'x-1/2, y, -z-1/2'
'x, -y-1/2, z-1/2'
'-x-1/2, y-1/2, z'

loop_
_atom_site_type_symbol
_atom_site_label
_atom_site_fract_x
_atom_site_fract_y
_atom_site_fract_z
_atom_site_U_iso_or_equiv
_atom_site_adp_type
_atom_site_calc_flag
_atom_site_refinement_flags
_atom_site_occupancy
Zn Zn1 0.5000 0.5000 0.5000 0.03957(10) Uani d S 1
O O1 0.80512(9) 0.47345(18) 0.37571(7) 0.0703(4) Uani d . 1
O O2 0.59851(7) 0.44374(14) 0.44176(5) 0.0454(3) Uani d . 1
O O3 0.57060(7) 0.67456(13) 0.51936(6) 0.0462(3) Uani d . 1
O O4 0.56393(7) 0.38331(15) 0.56904(5) 0.0510(3) Uani d D 1
H H18 0.6062(11) 0.333(2) 0.5581(9) 0.076 Uiso d D 1
N N1 0.70427(8) 0.74863(15) 0.55299(6) 0.0401(3) Uani d . 1
N N2 0.79214(8) 0.72375(15) 0.54172(6) 0.0423(3) Uani d . 1
C C1 0.83007(17) 0.3946(3) 0.32833(10) 0.0813(7) Uani d . 1
H H1 0.8825 0.4066 0.3086 0.098 Uiso calc R 1
C C2 0.77057(18) 0.2997(3) 0.31425(9) 0.0756(7) Uani d . 1
H H2 0.7730 0.2337 0.2837 0.091 Uiso calc R 1
C C3 0.70209(14) 0.3174(2) 0.35471(9) 0.0615(5) Uani d . 1
H H3 0.6504 0.2655 0.3558 0.074 Uiso calc R 1
C C4 0.72556(10) 0.42294(18) 0.39121(7) 0.0434(4) Uani d . 1
C C5 0.67660(10) 0.48587(17) 0.44003(7) 0.0385(3) Uani d . 1
C C6 0.65266(10) 0.66672(17) 0.51765(7) 0.0381(3) Uani d . 1
C C7 0.71013(9) 0.58615(17) 0.48091(7) 0.0378(3) Uani d . 1
C C8 0.79582(10) 0.62881(19) 0.49925(7) 0.0410(4) Uani d . 1
C C9 0.88410(11) 0.5767(2) 0.48159(9) 0.0552(5) Uani d . 1
H H9A 0.9277 0.6290 0.5029 0.083 Uiso calc R 1
H H9B 0.8921 0.5920 0.4404 0.083 Uiso calc R 1
H H9C 0.8891 0.4758 0.4901 0.083 Uiso calc R 1
C C10 0.67903(10) 0.82942(18) 0.60283(7) 0.0417(4) Uani d . 1
C C11 0.59959(13) 0.8043(3) 0.62968(9) 0.0670(6) Uani d . 1
H H11 0.5614 0.7360 0.6146 0.080 Uiso calc R 1
C C12 0.57788(15) 0.8822(3) 0.67919(9) 0.0811(7) Uani d . 1
H H12 0.5247 0.8654 0.6973 0.097 Uiso calc R 1
C C13 0.63308(17) 0.9834(3) 0.70198(9) 0.0720(6) Uani d . 1
H H13 0.6180 1.0345 0.7354 0.086 Uiso calc R 1
C C14 0.71059(17) 1.0079(2) 0.67477(9) 0.0689(6) Uani d . 1
H H14 0.7485 1.0764 0.6899 0.083 Uiso calc R 1
C C15 0.73368(13) 0.9328(2) 0.62510(8) 0.0548(5) Uani d . 1
H H15 0.7863 0.9523 0.6067 0.066 Uiso calc R 1
C C16 0.51941(15) 0.3032(3) 0.61285(9) 0.0679(6) Uani d . 1
H H16A 0.5464 0.2093 0.6170 0.082 Uiso calc R 1
H H16B 0.4594 0.2887 0.6010 0.082 Uiso calc R 1
C C17 0.5215(2) 0.3783(5) 0.66902(12) 0.1293(14) Uani d . 1
H H17A 0.4907 0.3226 0.6977 0.194 Uiso calc R 1
H H17B 0.4943 0.4709 0.6650 0.194 Uiso calc R 1
H H17C 0.5808 0.3907 0.6812 0.194 Uiso calc R 1

loop_
_atom_site_aniso_label
_atom_site_aniso_U_11
_atom_site_aniso_U_22
_atom_site_aniso_U_33
_atom_site_aniso_U_12
_atom_site_aniso_U_13
_atom_site_aniso_U_23
Zn1 0.02395(14) 0.04695(18) 0.04781(17) -0.00158(10) 0.00146(9) -0.00581(11)
O1 0.0530(8) 0.0859(11) 0.0720(9) -0.0072(7) 0.0245(7) -0.0134(8)
O2 0.0305(5) 0.0522(7) 0.0535(7) -0.0017(5) 0.0025(5) -0.0092(6)
O3 0.0260(5) 0.0473(7) 0.0653(7) 0.0004(5) 0.0013(5) -0.0111(6)
O4 0.0344(6) 0.0663(8) 0.0523(7) 0.0114(5) 0.0055(5) 0.0048(6)
N1 0.0285(6) 0.0434(7) 0.0483(7) -0.0042(5) 0.0022(5) -0.0032(6)
N2 0.0272(6) 0.0483(8) 0.0513(7) -0.0047(5) 0.0016(6) 0.0011(6)
C1 0.0728(14) 0.102(2) 0.0694(13) 0.0151(14) 0.0340(12) -0.0040(14)
C2 0.0963(18) 0.0736(15) 0.0569(12) 0.0231(14) 0.0154(12) -0.0114(11)
C3 0.0657(12) 0.0594(12) 0.0594(11) -0.0011(10) 0.0090(9) -0.0101(9)
C4 0.0386(8) 0.0450(9) 0.0465(8) 0.0051(7) 0.0060(7) 0.0036(7)
C5 0.0319(7) 0.0387(8) 0.0450(8) 0.0031(6) 0.0025(6) 0.0037(6)
C6 0.0301(7) 0.0378(8) 0.0465(8) -0.0013(6) 0.0011(6) 0.0011(7)
C7 0.0278(7) 0.0396(8) 0.0461(8) -0.0003(6) 0.0039(6) 0.0024(7)
C8 0.0304(7) 0.0434(9) 0.0490(9) -0.0030(6) 0.0034(6) 0.0053(7)
C9 0.0314(8) 0.0654(13) 0.0690(11) 0.0011(8) 0.0064(8) -0.0052(10)
C10 0.0396(8) 0.0455(9) 0.0399(8) 0.0010(7) 0.0006(6) 0.0024(7)
C11 0.0507(10) 0.0934(16) 0.0570(11) -0.0146(11) 0.0107(9) -0.0135(11)
C12 0.0616(13) 0.126(2) 0.0557(11) -0.0067(13) 0.0175(10) -0.0161(14)
C13 0.0845(16) 0.0852(17) 0.0462(10) 0.0081(12) 0.0074(11) -0.0125(10)
C14 0.0867(16) 0.0670(14) 0.0530(11) -0.0136(11) 0.0025(11) -0.0132(10)
C15 0.0563(11) 0.0571(11) 0.0510(9) -0.0116(9) 0.0057(8) -0.0062(9)
C16 0.0612(11) 0.0808(16) 0.0619(12) 0.0097(11) 0.0102(10) 0.0168(11)
C17 0.144(3) 0.182(4) 0.0625(16) -0.031(3) 0.0385(18) -0.013(2)

loop_
_atom_type_symbol
_atom_type_description
_atom_type_scat_dispersion_real
_atom_type_scat_dispersion_imag
_atom_type_scat_source
C C 0.0033 0.0016 'International Tables Vol C Tables 4.2.6.8 and 6.1.1.4'
H H 0.0000 0.0000 'International Tables Vol C Tables 4.2.6.8 and 6.1.1.4'
N N 0.0061 0.0033 'International Tables Vol C Tables 4.2.6.8 and 6.1.1.4'
O O 0.0106 0.0060 'International Tables Vol C Tables 4.2.6.8 and 6.1.1.4'
Zn Zn 0.2839 1.4301 'International Tables Vol C Tables 4.2.6.8 and 6.1.1.4'

loop_
_geom_angle_atom_site_label_1
_geom_angle_atom_site_label_2
_geom_angle_atom_site_label_3
_geom_angle_site_symmetry_1
_geom_angle_site_symmetry_3
_geom_angle
_geom_angle_publ_flag
O3 Zn1 O3 . 5_666 180.0 ?
O3 Zn1 O2 . 5_666 92.83(5) yes
O3 Zn1 O2 5_666 5_666 87.17(5) ?
O3 Zn1 O2 . . 87.17(5) ?
O3 Zn1 O2 5_666 . 92.83(5) ?
O2 Zn1 O2 5_666 . 180.00(5) ?
O3 Zn1 O4 . . 89.85(5) ?
O3 Zn1 O4 5_666 . 90.15(5) ?
O2 Zn1 O4 5_666 . 89.33(5) ?
O2 Zn1 O4 . . 90.67(5) yes
O3 Zn1 O4 . 5_666 90.15(5) yes
O3 Zn1 O4 5_666 5_666 89.85(5) ?
O2 Zn1 O4 5_666 5_666 90.67(5) ?
O2 Zn1 O4 . 5_666 89.33(5) ?
O4 Zn1 O4 . 5_666 180.00(4) yes
C4 O1 C1 . . 106.02(18) ?
C5 O2 Zn1 . . 129.27(11) ?
C6 O3 Zn1 . . 119.20(10) ?
C16 O4 Zn1 . . 124.07(12) ?
C16 O4 H18 . . 106.9(16) ?
Zn1 O4 H18 . . 114.6(16) ?
C6 N1 N2 . . 111.18(13) ?
C6 N1 C10 . . 127.73(13) ?
N2 N1 C10 . . 120.07(12) ?
C8 N2 N1 . . 106.85(12) ?
C2 C1 O1 . . 111.1(2) ?
C2 C1 H1 . . 124.4 ?
O1 C1 H1 . . 124.4 ?
C1 C2 C3 . . 106.3(2) ?
C1 C2 H2 . . 126.9 ?
C3 C2 H2 . . 126.9 ?
C4 C3 C2 . . 107.1(2) ?
C4 C3 H3 . . 126.4 ?
C2 C3 H3 . . 126.4 ?
C3 C4 O1 . . 109.44(16) ?
C3 C4 C5 . . 128.96(16) ?
O1 C4 C5 . . 121.56(15) ?
O2 C5 C7 . . 121.90(14) ?
O2 C5 C4 . . 112.81(14) ?
C7 C5 C4 . . 125.28(14) ?
O3 C6 N1 . . 121.99(14) ?
O3 C6 C7 . . 131.64(15) ?
N1 C6 C7 . . 106.31(13) ?
C5 C7 C6 . . 120.47(14) ?
C5 C7 C8 . . 134.97(15) ?
C6 C7 C8 . . 104.48(14) ?
N2 C8 C7 . . 111.18(14) ?
N2 C8 C9 . . 117.12(15) ?
C7 C8 C9 . . 131.53(16) ?
C8 C9 H9A . . 109.5 ?
C8 C9 H9B . . 109.5 ?
H9A C9 H9B . . 109.5 ?
C8 C9 H9C . . 109.5 ?
H9A C9 H9C . . 109.5 ?
H9B C9 H9C . . 109.5 ?
C15 C10 C11 . . 119.45(17) ?
C15 C10 N1 . . 120.02(15) ?
C11 C10 N1 . . 120.52(16) ?
C12 C11 C10 . . 119.1(2) ?
C12 C11 H11 . . 120.4 ?
C10 C11 H11 . . 120.4 ?
C13 C12 C11 . . 121.4(2) ?
C13 C12 H12 . . 119.3 ?
C11 C12 H12 . . 119.3 ?
C14 C13 C12 . . 118.8(2) ?
C14 C13 H13 . . 120.6 ?
C12 C13 H13 . . 120.6 ?
C13 C14 C15 . . 121.1(2) ?
C13 C14 H14 . . 119.4 ?
C15 C14 H14 . . 119.4 ?
C10 C15 C14 . . 120.09(19) ?
C10 C15 H15 . . 120.0 ?
C14 C15 H15 . . 120.0 ?
O4 C16 C17 . . 111.1(2) ?
O4 C16 H16A . . 109.4 ?
C17 C16 H16A . . 109.4 ?
O4 C16 H16B . . 109.4 ?
C17 C16 H16B . . 109.4 ?
H16A C16 H16B . . 108.0 ?
C16 C17 H17A . . 109.5 ?
C16 C17 H17B . . 109.5 ?
H17A C17 H17B . . 109.5 ?
C16 C17 H17C . . 109.5 ?
H17A C17 H17C . . 109.5 ?
H17B C17 H17C . . 109.5 ?

loop_
_geom_bond_atom_site_label_1
_geom_bond_atom_site_label_2
_geom_bond_site_symmetry_2
_geom_bond_distance
_geom_bond_publ_flag
Zn1 O3 . 1.9992(12) yes
Zn1 O3 5_666 1.9992(12) ?
Zn1 O2 5_666 2.0831(11) ?
Zn1 O2 . 2.0831(11) yes
Zn1 O4 . 2.1525(12) yes
Zn1 O4 5_666 2.1525(12) ?
O1 C4 . 1.357(2) ?
O1 C1 . 1.363(3) ?
O2 C5 . 1.2627(19) yes
O3 C6 . 1.2637(18) yes
O4 C16 . 1.423(2) yes
O4 H18 . 0.839(10) ?
N1 C6 . 1.364(2) yes
N1 N2 . 1.3938(17) yes
N1 C10 . 1.419(2) yes
N2 C8 . 1.313(2) yes
C1 C2 . 1.310(4) ?
C1 H1 . 0.9300 ?
C2 C3 . 1.411(3) ?
C2 H2 . 0.9300 ?
C3 C4 . 1.336(3) ?
C3 H3 . 0.9300 ?
C4 C5 . 1.468(2) ?
C5 C7 . 1.416(2) yes
C6 C7 . 1.430(2) yes
C7 C8 . 1.438(2) ?
C8 C9 . 1.496(2) ?
C9 H9A . 0.9600 ?
C9 H9B . 0.9600 ?
C9 H9C . 0.9600 ?
C10 C15 . 1.373(2) ?
C10 C11 . 1.386(2) ?
C11 C12 . 1.385(3) ?
C11 H11 . 0.9300 ?
C12 C13 . 1.369(3) ?
C12 H12 . 0.9300 ?
C13 C14 . 1.363(3) ?
C13 H13 . 0.9300 ?
C14 C15 . 1.379(3) ?
C14 H14 . 0.9300 ?
C15 H15 . 0.9300 ?
C16 C17 . 1.462(4) ?
C16 H16A . 0.9700 ?
C16 H16B . 0.9700 ?
C17 H17A . 0.9600 ?
C17 H17B . 0.9600 ?
C17 H17C . 0.9600 ?

loop_
_geom_hbond_atom_site_label_D
_geom_hbond_atom_site_label_H
_geom_hbond_atom_site_label_A
_geom_hbond_site_symmetry_A
_geom_hbond_distance_DH
_geom_hbond_distance_HA
_geom_hbond_distance_DA
_geom_hbond_angle_DHA
O4 H18 N2 8_755 0.839(10) 1.899(10) 2.7339(17) 173(2)

loop_
_geom_torsion_atom_site_label_1
_geom_torsion_atom_site_label_2
_geom_torsion_atom_site_label_3
_geom_torsion_atom_site_label_4
_geom_torsion_site_symmetry_1
_geom_torsion
O3 Zn1 O2 C5 . 19.63(14)
O3 Zn1 O2 C5 5_666 -160.37(14)
O4 Zn1 O2 C5 . -70.18(14)
O4 Zn1 O2 C5 5_666 109.82(14)
O2 Zn1 O3 C6 5_666 147.48(13)
O2 Zn1 O3 C6 . -32.52(13)
O4 Zn1 O3 C6 . 58.16(13)
O4 Zn1 O3 C6 5_666 -121.84(13)
O3 Zn1 O4 C16 . 129.72(16)
O3 Zn1 O4 C16 5_666 -50.28(16)
O2 Zn1 O4 C16 5_666 36.89(16)
O2 Zn1 O4 C16 . -143.11(16)
C6 N1 N2 C8 . 0.85(18)
C10 N1 N2 C8 . 170.15(14)
C4 O1 C1 C2 . 0.0(3)
O1 C1 C2 C3 . 0.2(3)
C1 C2 C3 C4 . -0.4(3)
C2 C3 C4 O1 . 0.4(2)
C2 C3 C4 C5 . 178.06(18)
C1 O1 C4 C3 . -0.2(2)
C1 O1 C4 C5 . -178.14(18)
Zn1 O2 C5 C7 . -0.3(2)
Zn1 O2 C5 C4 . -178.87(10)
C3 C4 C5 O2 . -9.3(3)
O1 C4 C5 O2 . 168.16(16)
C3 C4 C5 C7 . 172.23(18)
O1 C4 C5 C7 . -10.3(3)
Zn1 O3 C6 N1 . -149.80(12)
Zn1 O3 C6 C7 . 33.7(2)
N2 N1 C6 O3 . -178.23(15)
C10 N1 C6 O3 . 13.5(3)
N2 N1 C6 C7 . -0.93(18)
C10 N1 C6 C7 . -169.21(15)
O2 C5 C7 C6 . -13.6(2)
C4 C5 C7 C6 . 164.75(15)
O2 C5 C7 C8 . 162.61(17)
C4 C5 C7 C8 . -19.0(3)
O3 C6 C7 C5 . -5.2(3)
N1 C6 C7 C5 . 177.88(14)
O3 C6 C7 C8 . 177.58(18)
N1 C6 C7 C8 . 0.65(17)
N1 N2 C8 C7 . -0.40(18)
N1 N2 C8 C9 . -176.18(15)
C5 C7 C8 N2 . -176.78(17)
C6 C7 C8 N2 . -0.15(18)
C5 C7 C8 C9 . -1.8(3)
C6 C7 C8 C9 . 174.83(18)
C6 N1 C10 C15 . -164.17(17)
N2 N1 C10 C15 . 28.5(2)
C6 N1 C10 C11 . 16.3(3)
N2 N1 C10 C11 . -151.08(18)
C15 C10 C11 C12 . -1.3(3)
N1 C10 C11 C12 . 178.2(2)
C10 C11 C12 C13 . 0.1(4)
C11 C12 C13 C14 . 0.5(4)
C12 C13 C14 C15 . 0.0(4)
C11 C10 C15 C14 . 1.9(3)
N1 C10 C15 C14 . -177.70(18)
C13 C14 C15 C10 . -1.2(3)
Zn1 O4 C16 C17 . -106.1(2)
